data_7205526
loop_
_publ_author_name
'Lin, Mei-Jin'
'Jouaiti, Abdelaziz'
'Kyritsakas, Nathalie'
'Hosseini, Mir Wais'

_publ_section_title
;
 Molecular tectonics: control of interpenetration in cuboid 3-D
 coordination networks
;
_journal_issue 3
_journal_name_full CrystEngComm
_journal_page_first 776
_journal_paper_doi 10.1039/c0ce00777c
_journal_volume 13
_journal_year 2011
_chemical_formula_moiety 'C40 H28 F6 N4 Si Zn, 2(C2 H6 O S), C2 H6 O'
_chemical_formula_sum 'C46 H46 F6 N4 O3 S2 Si Zn'
_chemical_formula_weight 974.45
_chemical_name_systematic
;

?

;
_space_group_IT_number 130
_symmetry_cell_setting tetragonal
_symmetry_space_group_name_Hall '-P 4a 2ac'
_symmetry_space_group_name_H-M 'P 4/n c c :2'
_atom_sites_solution_hydrogens geom
_atom_sites_solution_primary direct
_atom_sites_solution_secondary difmap
_audit_creation_method SHELXL-97
_cell_angle_alpha 90.00
_cell_angle_beta 90.00
_cell_angle_gamma 90.00
_cell_formula_units_Z 4
_cell_length_a 17.7892(3)
_cell_length_b 17.7892(3)
_cell_length_c 15.0473(3)
_cell_measurement_reflns_used 7405
_cell_measurement_temperature 173(2)
_cell_measurement_theta_max 27.50
_cell_measurement_theta_min 2.29
_cell_volume 4761.80(15)
_computing_cell_refinement 'Bruker SMART'
_computing_data_collection 'Bruker SMART'
_computing_data_reduction 'Bruker SAINT'
_computing_molecular_graphics 'Bruker SHELXTL'
_computing_publication_material 'Bruker SHELXTL'
_computing_structure_refinement 'SHELXL-97 (Sheldrick, 1997)'
_computing_structure_solution 'SHELXS-97 (Sheldrick, 1990)'
_diffrn_ambient_temperature 173(2)
_diffrn_measured_fraction_theta_full 0.999
_diffrn_measured_fraction_theta_max 0.999
_diffrn_measurement_device_type 'CCD area detector'
_diffrn_measurement_method 'phi and omega scans'
_diffrn_radiation_monochromator graphite
_diffrn_radiation_source 'fine-focus sealed tube'
_diffrn_radiation_type MoK\a
_diffrn_radiation_wavelength 0.71073
_diffrn_reflns_av_R_equivalents 0.0547
_diffrn_reflns_av_sigmaI/netI 0.0164
_diffrn_reflns_limit_h_max 23
_diffrn_reflns_limit_h_min -23
_diffrn_reflns_limit_k_max 21
_diffrn_reflns_limit_k_min -23
_diffrn_reflns_limit_l_max 19
_diffrn_reflns_limit_l_min -19
_diffrn_reflns_number 61009
_diffrn_reflns_theta_full 27.54
_diffrn_reflns_theta_max 27.54
_diffrn_reflns_theta_min 2.90
_exptl_absorpt_coefficient_mu 0.695
_exptl_absorpt_correction_T_max 0.9150
_exptl_absorpt_correction_T_min 0.872
_exptl_absorpt_correction_type multi-scan
_exptl_absorpt_process_details sadabs
_exptl_crystal_colour colorless
_exptl_crystal_density_diffrn 1.359
_exptl_crystal_density_meas ?
_exptl_crystal_density_method 'not measured'
_exptl_crystal_description prism
_exptl_crystal_F_000 2016
_exptl_crystal_size_max 0.18
_exptl_crystal_size_mid 0.15
_exptl_crystal_size_min 0.13
_refine_diff_density_max 1.057
_refine_diff_density_min -1.075
_refine_diff_density_rms 0.089
_refine_ls_extinction_method none
_refine_ls_goodness_of_fit_ref 1.064
_refine_ls_hydrogen_treatment constr
_refine_ls_matrix_type full
_refine_ls_number_parameters 170
_refine_ls_number_reflns 2759
_refine_ls_number_restraints 5
_refine_ls_restrained_S_all 1.082
_refine_ls_R_factor_all 0.0776
_refine_ls_R_factor_gt 0.0663
_refine_ls_shift/su_max 0.001
_refine_ls_shift/su_mean 0.000
_refine_ls_structure_factor_coef Fsqd
_refine_ls_weighting_details 'calc w=1/[\s^2^(Fo^2^)+(0.1190P)^2^+6.8991P] where P=(Fo^2^+2Fc^2^)/3'
_refine_ls_weighting_scheme calc
_refine_ls_wR_factor_gt 0.1993
_refine_ls_wR_factor_ref 0.2118
_reflns_number_gt 2264
_reflns_number_total 2759
_reflns_threshold_expression >2sigma(I)
_cod_data_source_file C0CE00777C.TXT
_cod_data_source_block e1203a
_cod_depositor_comments
;
The following automatic conversions were performed:
'_symmetry_cell_setting' value 'Tetragonal' changed to 'tetragonal'
according to '/home/saulius/struct/CIF-dictionaries/cif_core.dic'
dictionary named 'cif_core.dic' version 2.4.1 from 2010-06-29.

Automatic conversion script
Id: cif_fix_enum 1555 2011-01-17 13:19:09Z saulius 

The following automatic conversions were performed:

'_exptl_crystal_density_meas' value 'none' was changed to '?' - the
value is perceived as not measured.

Automatic conversion script
Id: cif_fix_values 3008 2015-01-20 13:52:24Z robertas 
;
_cod_original_sg_symbol_H-M P4/ncc
_cod_database_code 7205526

loop_
_symmetry_equiv_pos_as_xyz
'x, y, z'
'-x+1/2, -y+1/2, z'
'-y+1/2, x, z'
'y, -x+1/2, z'
'-x, y+1/2, -z+1/2'
'x+1/2, -y, -z+1/2'
'y+1/2, x+1/2, -z+1/2'
'-y, -x, -z+1/2'
'-x, -y, -z'
'x-1/2, y-1/2, -z'
'y-1/2, -x, -z'
'-y, x-1/2, -z'
'x, -y-1/2, z-1/2'
'-x-1/2, y, z-1/2'
'-y-1/2, -x-1/2, z-1/2'
'y, x, z-1/2'

loop_
_atom_site_label
_atom_site_type_symbol
_atom_site_fract_x
_atom_site_fract_y
_atom_site_fract_z
_atom_site_U_iso_or_equiv
_atom_site_adp_type
_atom_site_occupancy
_atom_site_symmetry_multiplicity
_atom_site_calc_flag
_atom_site_refinement_flags
_atom_site_disorder_assembly
_atom_site_disorder_group
Zn1 Zn 0.2500 0.2500 0.12844(3) 0.0187(3) Uani 1 4 d S . .
N1 N 0.24398(14) 0.13016(16) 0.12807(13) 0.0251(6) Uani 1 1 d . . .
C1 C 0.20017(18) 0.09347(17) 0.1860(2) 0.0312(7) Uani 1 1 d . . .
H1 H 0.1732 0.1219 0.2289 0.037 Uiso 1 1 calc R . .
C2 C 0.19238(19) 0.01631(17) 0.1862(2) 0.0337(7) Uani 1 1 d . . .
H2 H 0.1596 -0.0075 0.2274 0.040 Uiso 1 1 calc R . .
C3 C 0.2332(2) -0.0264(2) 0.12525(18) 0.0314(7) Uani 1 1 d . . .
C4 C 0.2789(2) 0.01173(17) 0.0658(2) 0.0362(8) Uani 1 1 d . . .
H4 H 0.3077 -0.0154 0.0233 0.043 Uiso 1 1 calc R . .
C5 C 0.28261(19) 0.08939(17) 0.0687(2) 0.0330(7) Uani 1 1 d . . .
H5 H 0.3137 0.1148 0.0270 0.040 Uiso 1 1 calc R . .
C6 C 0.2270(2) -0.10940(19) 0.12371(19) 0.0333(7) Uani 1 1 d . . .
C7 C 0.2903(2) -0.15379(19) 0.12173(19) 0.0343(8) Uani 1 1 d . . .
H7 H 0.3384 -0.1306 0.1199 0.041 Uiso 1 1 calc R . .
C8 C 0.2855(2) -0.23265(19) 0.12236(18) 0.0318(7) Uani 1 1 d . . .
C9 C 0.1491(2) -0.2211(2) 0.1245(2) 0.0365(8) Uani 1 1 d . . .
H9 H 0.1007 -0.2437 0.1248 0.044 Uiso 1 1 calc R . .
C10 C 0.1552(2) -0.1446(2) 0.1263(2) 0.0380(9) Uani 1 1 d . . .
H10 H 0.1111 -0.1146 0.1293 0.046 Uiso 1 1 calc R . .
Si1 Si 0.2500 0.2500 0.37853(8) 0.0222(4) Uani 1 4 d S . .
F1 F 0.2500 0.2500 0.2657(3) 0.0372(10) Uani 1 4 d S . .
F2 F 0.30070(17) 0.17104(16) 0.37863(12) 0.0540(7) Uani 1 1 d . . .
F3 F 0.2500 0.2500 0.4913(2) 0.0422(11) Uani 1 4 d S . .
S1 S 0.4418(2) 0.0478(5) 0.3733(2) 0.086(3) Uani 0.50 1 d PD . .
C11 C 0.3782(5) 0.0154(5) 0.2933(6) 0.059(2) Uani 0.50 1 d PD . .
H11A H 0.3307 0.0429 0.2990 0.088 Uiso 0.50 1 calc PR . .
H11B H 0.3692 -0.0384 0.3023 0.088 Uiso 0.50 1 calc PR . .
H11C H 0.3992 0.0236 0.2339 0.088 Uiso 0.50 1 calc PR . .
C12 C 0.3928(7) 0.0224(7) 0.4578(8) 0.086(3) Uani 0.50 1 d PD . .
H12A H 0.4183 0.0380 0.5125 0.130 Uiso 0.50 1 calc PR . .
H12B H 0.3870 -0.0323 0.4576 0.130 Uiso 0.50 1 calc PR . .
H12C H 0.3431 0.0462 0.4549 0.130 Uiso 0.50 1 calc PR . .
O1 O 0.4508(4) 0.1183(4) 0.3839(4) 0.0572(17) Uani 0.50 1 d P . .
O2 O 0.5188(9) 0.0326(9) 0.3630(11) 0.085 Uani 0.25 1 d PD . .
H2A H 0.5055 0.0773 0.3717 0.128 Uiso 0.25 1 calc PR . .
C13 C 0.3789(11) 0.0123(14) 0.3851(18) 0.085 Uani 0.25 1 d PD . .
H13A H 0.3524 0.0210 0.3290 0.128 Uiso 0.25 1 calc PR . .
H13B H 0.3817 0.0594 0.4187 0.128 Uiso 0.25 1 calc PR . .
H13C H 0.3517 -0.0254 0.4201 0.128 Uiso 0.25 1 calc PR . .
C14 C 0.4551(11) -0.0149(13) 0.3666(17) 0.085 Uani 0.25 1 d PD . .
H14A H 0.4662 -0.0538 0.4119 0.102 Uiso 0.25 1 calc PR . .
H14B H 0.4527 -0.0413 0.3087 0.102 Uiso 0.25 1 calc PR . .

loop_
_atom_site_aniso_label
_atom_site_aniso_U_11
_atom_site_aniso_U_22
_atom_site_aniso_U_33
_atom_site_aniso_U_23
_atom_site_aniso_U_13
_atom_site_aniso_U_12
Zn1 0.0197(3) 0.0197(3) 0.0168(4) 0.000 0.000 0.000
N1 0.0272(14) 0.0204(13) 0.0277(14) -0.0001(8) 0.0039(9) 0.0005(9)
C1 0.0342(16) 0.0251(15) 0.0342(15) -0.0029(12) 0.0107(13) 0.0005(12)
C2 0.0388(17) 0.0240(15) 0.0383(16) 0.0010(12) 0.0136(13) -0.0021(13)
C3 0.0393(18) 0.0232(15) 0.0317(17) -0.0016(10) 0.0036(12) 0.0002(13)
C4 0.0458(19) 0.0247(15) 0.0380(17) -0.0050(12) 0.0119(14) 0.0008(14)
C5 0.0392(18) 0.0256(15) 0.0342(16) -0.0021(12) 0.0128(13) -0.0025(13)
C6 0.0441(19) 0.0230(16) 0.0327(17) -0.0017(11) 0.0048(12) -0.0028(14)
C7 0.042(2) 0.0242(16) 0.0368(17) -0.0018(11) 0.0041(13) -0.0048(14)
C8 0.040(2) 0.0222(15) 0.0329(18) -0.0005(11) 0.0010(12) -0.0021(15)
C9 0.0352(19) 0.0268(17) 0.047(2) 0.0009(12) 0.0015(13) -0.0011(15)
C10 0.042(2) 0.0292(17) 0.043(2) 0.0008(13) 0.0045(14) 0.0033(15)
Si1 0.0260(6) 0.0260(6) 0.0148(8) 0.000 0.000 0.000
F1 0.0473(16) 0.0473(16) 0.0170(16) 0.000 0.000 0.000
F2 0.0693(17) 0.0472(14) 0.0455(14) 0.0025(9) 0.0030(10) 0.0265(12)
F3 0.0561(18) 0.0561(18) 0.0145(17) 0.000 0.000 0.000
S1 0.088(8) 0.072(7) 0.100(9) 0.014(6) -0.014(7) 0.016(6)
C11 0.053(5) 0.047(5) 0.077(6) -0.003(4) -0.001(4) -0.004(4)
C12 0.088(8) 0.072(7) 0.100(9) 0.014(6) -0.014(7) 0.016(6)
O1 0.067(5) 0.052(4) 0.053(3) -0.014(3) -0.007(3) -0.006(3)
O2 0.091 0.067 0.097 0.011 0.000 0.016
C13 0.091 0.067 0.097 0.011 0.000 0.016
C14 0.091 0.067 0.097 0.011 0.000 0.016

loop_
_atom_type_symbol
_atom_type_description
_atom_type_scat_dispersion_real
_atom_type_scat_dispersion_imag
_atom_type_scat_source
C C 0.0033 0.0016 'International Tables Vol C Tables 4.2.6.8 and 6.1.1.4'
H H 0.0000 0.0000 'International Tables Vol C Tables 4.2.6.8 and 6.1.1.4'
N N 0.0061 0.0033 'International Tables Vol C Tables 4.2.6.8 and 6.1.1.4'
O O 0.0106 0.0060 'International Tables Vol C Tables 4.2.6.8 and 6.1.1.4'
Si Si 0.0817 0.0704 'International Tables Vol C Tables 4.2.6.8 and 6.1.1.4'
Zn Zn 0.2839 1.4301 'International Tables Vol C Tables 4.2.6.8 and 6.1.1.4'
F F 0.0171 0.0103 'International Tables Vol C Tables 4.2.6.8 and 6.1.1.4'
S S 0.1246 0.1234 'International Tables Vol C Tables 4.2.6.8 and 6.1.1.4'

loop_
_geom_angle_atom_site_label_1
_geom_angle_atom_site_label_2
_geom_angle_atom_site_label_3
_geom_angle
_geom_angle_site_symmetry_1
_geom_angle_site_symmetry_3
_geom_angle_publ_flag
F3 Zn1 F1 180.0 . . ?
F3 Zn1 N1 89.85(6) . 2 ?
F1 Zn1 N1 90.15(6) . 2 ?
F3 Zn1 N1 89.85(6) . 4 ?
F1 Zn1 N1 90.15(6) . 4 ?
N1 Zn1 N1 90.0 2 4 ?
F3 Zn1 N1 89.85(6) . . ?
F1 Zn1 N1 90.15(6) . . ?
N1 Zn1 N1 179.70(11) 2 . ?
N1 Zn1 N1 90.0 4 . ?
F3 Zn1 N1 89.85(6) . 3 ?
F1 Zn1 N1 90.15(6) . 3 ?
N1 Zn1 N1 90.000(1) 2 3 ?
N1 Zn1 N1 179.70(11) 4 3 ?
N1 Zn1 N1 90.0 . 3 ?
C1 N1 C5 117.9(3) . . ?
C1 N1 Zn1 121.0(2) . . ?
C5 N1 Zn1 121.1(2) . . ?
N1 C1 C2 123.0(3) . . ?
N1 C1 H1 118.5 . . ?
C2 C1 H1 118.5 . . ?
C1 C2 C3 119.2(3) . . ?
C1 C2 H2 120.4 . . ?
C3 C2 H2 120.4 . . ?
C4 C3 C2 117.6(3) . . ?
C4 C3 C6 121.4(3) . . ?
C2 C3 C6 121.0(3) . . ?
C5 C4 C3 119.7(3) . . ?
C5 C4 H4 120.1 . . ?
C3 C4 H4 120.1 . . ?
N1 C5 C4 122.5(3) . . ?
N1 C5 H5 118.8 . . ?
C4 C5 H5 118.8 . . ?
C7 C6 C10 118.9(3) . . ?
C7 C6 C3 120.8(4) . . ?
C10 C6 C3 120.3(3) . . ?
C6 C7 C8 121.5(3) . . ?
C6 C7 H7 119.2 . . ?
C8 C7 H7 119.2 . . ?
C7 C8 C8 119.5(4) . 2_545 ?
C7 C8 C9 121.8(4) . 2_545 ?
C8 C8 C9 118.7(4) 2_545 2_545 ?
C10 C9 C8 120.7(4) . 2_545 ?
C10 C9 H9 119.6 . . ?
C8 C9 H9 119.6 2_545 . ?
C9 C10 C6 120.7(4) . . ?
C9 C10 H10 119.7 . . ?
C6 C10 H10 119.7 . . ?
F2 Si1 F2 179.90(16) 2 . ?
F2 Si1 F2 90.002(1) 2 3 ?
F2 Si1 F2 89.998(1) . 3 ?
F2 Si1 F2 90.002(1) 2 4 ?
F2 Si1 F2 89.998(1) . 4 ?
F2 Si1 F2 179.90(16) 3 4 ?
F2 Si1 F3 89.95(8) 2 13_566 ?
F2 Si1 F3 89.95(8) . 13_566 ?
F2 Si1 F3 89.95(8) 3 13_566 ?
F2 Si1 F3 89.95(8) 4 13_566 ?
F2 Si1 F1 90.05(8) 2 . ?
F2 Si1 F1 90.05(8) . . ?
F2 Si1 F1 90.05(8) 3 . ?
F2 Si1 F1 90.05(8) 4 . ?
F3 Si1 F1 180.0 13_566 . ?
Si1 F1 Zn1 180.0 . . ?
Si1 F3 Zn1 180.0 13_565 . ?
O1 S1 C12 104.2(7) . . ?
O1 S1 C11 119.5(6) . . ?
C12 S1 C11 95.8(6) . . ?
S1 C11 H11A 109.5 . . ?
S1 C11 H11B 109.5 . . ?
H11A C11 H11B 109.5 . . ?
S1 C11 H11C 109.5 . . ?
H11A C11 H11C 109.5 . . ?
H11B C11 H11C 109.5 . . ?
S1 C12 H12A 109.5 . . ?
S1 C12 H12B 109.5 . . ?
H12A C12 H12B 109.5 . . ?
S1 C12 H12C 109.5 . . ?
H12A C12 H12C 109.5 . . ?
H12B C12 H12C 109.5 . . ?
C14 O2 H2A 109.5 . . ?
C14 C13 H13A 109.5 . . ?
C14 C13 H13B 109.5 . . ?
H13A C13 H13B 109.5 . . ?
C14 C13 H13C 109.5 . . ?
H13A C13 H13C 109.5 . . ?
H13B C13 H13C 109.5 . . ?
O2 C14 C13 123.4(18) . . ?
O2 C14 H14A 106.5 . . ?
C13 C14 H14A 106.5 . . ?
O2 C14 H14B 106.5 . . ?
C13 C14 H14B 106.5 . . ?
H14A C14 H14B 106.5 . . ?

loop_
_geom_bond_atom_site_label_1
_geom_bond_atom_site_label_2
_geom_bond_distance
_geom_bond_site_symmetry_2
_geom_bond_publ_flag
Zn1 F3 2.064(4) . ?
Zn1 F1 2.066(4) . ?
Zn1 N1 2.135(3) 2 ?
Zn1 N1 2.135(3) 4 ?
Zn1 N1 2.135(3) . ?
Zn1 N1 2.135(3) 3 ?
N1 C1 1.339(4) . ?
N1 C5 1.340(4) . ?
C1 C2 1.380(4) . ?
C1 H1 0.9500 . ?
C2 C3 1.394(4) . ?
C2 H2 0.9500 . ?
C3 C4 1.386(4) . ?
C3 C6 1.482(5) . ?
C4 C5 1.384(4) . ?
C4 H4 0.9500 . ?
C5 H5 0.9500 . ?
C6 C7 1.376(5) . ?
C6 C10 1.423(6) . ?
C7 C8 1.405(5) . ?
C7 H7 0.9500 . ?
C8 C8 1.407(8) 2_545 ?
C8 C9 1.426(5) 2_545 ?
C9 C10 1.364(5) . ?
C9 C8 1.426(5) 2_545 ?
C9 H9 0.9500 . ?
C10 H10 0.9500 . ?
Si1 F2 1.669(3) 2 ?
Si1 F2 1.669(3) . ?
Si1 F2 1.669(3) 3 ?
Si1 F2 1.669(3) 4 ?
Si1 F1 1.698(4) . ?
S1 O1 1.275(9) . ?
S1 C12 1.606(11) . ?
S1 C11 1.749(9) . ?
C11 H11A 0.9800 . ?
C11 H11B 0.9800 . ?
C11 H11C 0.9800 . ?
C12 H12A 0.9800 . ?
C12 H12B 0.9800 . ?
C12 H12C 0.9800 . ?
O2 C14 1.414(18) . ?
O2 H2A 0.8400 . ?
C13 C14 1.467(17) . ?
C13 H13A 0.9800 . ?
C13 H13B 0.9800 . ?
C13 H13C 0.9800 . ?
C14 H14A 0.9900 . ?
C14 H14B 0.9900 . ?
